data_4077355
loop_
_publ_author_name
'Bond, Andrew D.'
'Hopkins, Alexander D.'
'Rothenberger, Alexander'
'Wolf, Robert'
'Woods, Anthony D.'
'Wright, Dominic S.'

_publ_section_title
;
 Methyl Group Transfer from ZnMe2to Arsenic(III), an Alternative Pathway
 to Deprotonation of [CyNHAs(\m-NCy)]2
;
_journal_issue 22
_journal_name_full Organometallics
_journal_page_first 4454
_journal_paper_doi 10.1021/om010326w
_journal_volume 20
_journal_year 2001
_chemical_formula_moiety 'C28 H58 As2 N4 Zn2'
_chemical_formula_sum 'C28 H58 As2 N4 Zn2'
_chemical_formula_weight 731.36
_chemical_melting_point 430(4)
_chemical_name_systematic
; 
 [{MeAs(NHCy)(NCy)}ZnMe]2 
;
_space_group_IT_number 2
_symmetry_cell_setting triclinic
_symmetry_space_group_name_Hall '-P 1'
_symmetry_space_group_name_H-M 'P -1'
_atom_sites_solution_hydrogens geom
_atom_sites_solution_primary direct
_atom_sites_solution_secondary difmap
_audit_creation_method SHELXL-97
_cell_angle_alpha 81.031(3)
_cell_angle_beta 81.754(3)
_cell_angle_gamma 66.919(2)
_cell_formula_units_Z 2
_cell_length_a 8.1835(5)
_cell_length_b 9.8676(5)
_cell_length_c 23.3327(8)
_cell_measurement_reflns_used 12541
_cell_measurement_temperature 180(2)
_cell_measurement_theta_max 27.48
_cell_measurement_theta_min 1.00
_cell_volume 1705.10(15)
_computing_cell_refinement 'HKL Scalepack (Otwinowski & Minor 1997)'
_computing_data_collection 'Collect (Nonius B.V. 1998)'
_computing_data_reduction
;
 HKL Denzo and Scalepack (Otwinowski & Minor 1997)
;
_computing_publication_material 'SHELXL-97 (Sheldrick 1997)'
_computing_structure_refinement 'SHELXL-97 (Sheldrick 1997)'
_computing_structure_solution 'SHELXS-97 (Sheldrick 1997)'
_diffrn_ambient_temperature 180(2)
_diffrn_measured_fraction_theta_full 0.985
_diffrn_measured_fraction_theta_max 0.985
_diffrn_measurement_device_type 'Nonius Kappa CCD'
_diffrn_measurement_method 'Thin slice \w and \f scans'
_diffrn_radiation_monochromator graphite
_diffrn_radiation_source 'fine-focus sealed tube'
_diffrn_radiation_type MoK\a
_diffrn_radiation_wavelength 0.71073
_diffrn_reflns_av_R_equivalents 0.0547
_diffrn_reflns_av_sigmaI/netI 0.0663
_diffrn_reflns_limit_h_max 10
_diffrn_reflns_limit_h_min -10
_diffrn_reflns_limit_k_max 12
_diffrn_reflns_limit_k_min -12
_diffrn_reflns_limit_l_max 30
_diffrn_reflns_limit_l_min -29
_diffrn_reflns_number 15944
_diffrn_reflns_theta_full 27.46
_diffrn_reflns_theta_max 27.46
_diffrn_reflns_theta_min 3.55
_diffrn_standards_number 0
_exptl_absorpt_coefficient_mu 3.354
_exptl_absorpt_correction_T_max 1.057
_exptl_absorpt_correction_T_min 0.926
_exptl_absorpt_correction_type multi-scan
_exptl_absorpt_process_details 'Sortav Blessing (1995)'
_exptl_crystal_colour colourless
_exptl_crystal_density_diffrn 1.425
_exptl_crystal_density_method 'not measured'
_exptl_crystal_description block
_exptl_crystal_F_000 760
_exptl_crystal_size_max 0.21
_exptl_crystal_size_mid 0.18
_exptl_crystal_size_min 0.14
_refine_diff_density_max 0.516
_refine_diff_density_min -0.789
_refine_diff_density_rms 0.123
_refine_ls_extinction_method none
_refine_ls_goodness_of_fit_ref 1.060
_refine_ls_hydrogen_treatment mixed
_refine_ls_matrix_type full
_refine_ls_number_parameters 336
_refine_ls_number_reflns 7684
_refine_ls_number_restraints 2
_refine_ls_restrained_S_all 1.060
_refine_ls_R_factor_all 0.1049
_refine_ls_R_factor_gt 0.0446
_refine_ls_shift/su_max 0.013
_refine_ls_shift/su_mean 0.001
_refine_ls_structure_factor_coef Fsqd
_refine_ls_weighting_details 'calc w=1/[\s^2^(Fo^2^)+(0.0433P)^2^+1.1555P] where P=(Fo^2^+2Fc^2^)/3'
_refine_ls_weighting_scheme calc
_refine_ls_wR_factor_gt 0.1092
_refine_ls_wR_factor_ref 0.1354
_reflns_number_gt 3349
_reflns_number_total 7684
_reflns_threshold_expression >2sigma(I)
_cod_data_source_file om010326w.cif
_cod_data_source_block dw0115
_cod_depositor_comments
;
The following automatic conversions were performed:

'_chemical_melting_point' value '426-433' was changed to '430(4)' -
the average value was taken and precision was estimated.

Automatic conversion script
Id: cif_fix_values 1715 2011-07-08 13:25:40Z adriana 
;
_cod_original_sg_symbol_H-M P-1
_cod_database_code 4077355

loop_
_symmetry_equiv_pos_as_xyz
'x, y, z'
'-x, -y, -z'

loop_
_atom_site_label
_atom_site_type_symbol
_atom_site_fract_x
_atom_site_fract_y
_atom_site_fract_z
_atom_site_U_iso_or_equiv
_atom_site_adp_type
_atom_site_occupancy
_atom_site_symmetry_multiplicity
_atom_site_calc_flag
_atom_site_refinement_flags
As1 As 0.22332(13) 0.28116(9) 0.26045(3) 0.0383(3) Uani 1 1 d .
As2 As 0.77615(14) -0.28108(9) 0.23959(3) 0.0390(3) Uani 1 1 d .
Zn1 Zn 0.55280(14) 0.04037(9) 0.29957(4) 0.0302(2) Uani 1 1 d .
Zn2 Zn 0.44734(14) -0.04037(9) 0.20042(3) 0.0306(3) Uani 1 1 d .
N1 N 0.4330(9) 0.1583(6) 0.2219(2) 0.0293(17) Uani 1 1 d .
N2 N 0.5700(9) -0.1588(6) 0.2779(2) 0.0289(16) Uani 1 1 d .
N3 N 0.2614(9) 0.1432(7) 0.3284(2) 0.0326(16) Uani 1 1 d D
H3N H 0.188(8) 0.096(6) 0.325(3) 0.039 Uiso 1 1 d D
N4 N 0.7356(11) -0.1409(6) 0.1712(3) 0.0383(19) Uani 1 1 d D
H4N H 0.796(8) -0.081(7) 0.169(3) 0.046 Uiso 1 1 d D
C1 C 0.0389(11) 0.2362(10) 0.2320(4) 0.066(3) Uani 1 1 d .
H1A H -0.0787 0.2985 0.2488 0.100 Uiso 1 1 calc R
H1B H 0.0583 0.1315 0.2435 0.100 Uiso 1 1 calc R
H1C H 0.0446 0.2559 0.1894 0.100 Uiso 1 1 calc R
C2 C 0.9585(14) -0.2332(11) 0.2661(4) 0.076(3) Uani 1 1 d .
H2A H 0.9833 -0.2824 0.3055 0.114 Uiso 1 1 calc R
H2B H 0.9169 -0.1256 0.2665 0.114 Uiso 1 1 calc R
H2C H 1.0676 -0.2672 0.2397 0.114 Uiso 1 1 calc R
C3 C 0.7088(12) 0.0894(9) 0.3448(3) 0.052(3) Uani 1 1 d .
H3A H 0.7401 0.0172 0.3793 0.079 Uiso 1 1 calc R
H3B H 0.6449 0.1890 0.3569 0.079 Uiso 1 1 calc R
H3C H 0.8178 0.0861 0.3203 0.079 Uiso 1 1 calc R
C4 C 0.2972(13) -0.0915(9) 0.1565(4) 0.057(3) Uani 1 1 d .
H4A H 0.1928 -0.0025 0.1464 0.085 Uiso 1 1 calc R
H4B H 0.2579 -0.1661 0.1803 0.085 Uiso 1 1 calc R
H4C H 0.3656 -0.1314 0.1207 0.085 Uiso 1 1 calc R
C11 C 0.5164(11) 0.2363(8) 0.1771(3) 0.0290(19) Uani 1 1 d .
H11A H 0.6345 0.1612 0.1640 0.035 Uiso 1 1 calc R
C12 C 0.4116(11) 0.2991(8) 0.1225(3) 0.038(2) Uani 1 1 d .
H12A H 0.3933 0.2180 0.1076 0.045 Uiso 1 1 calc R
H12B H 0.2928 0.3738 0.1335 0.045 Uiso 1 1 calc R
C13 C 0.5094(14) 0.3706(9) 0.0742(3) 0.052(3) Uani 1 1 d .
H13A H 0.6218 0.2932 0.0600 0.062 Uiso 1 1 calc R
H13B H 0.4346 0.4140 0.0411 0.062 Uiso 1 1 calc R
C14 C 0.5519(14) 0.4899(8) 0.0945(3) 0.051(3) Uani 1 1 d .
H14A H 0.4399 0.5740 0.1039 0.061 Uiso 1 1 calc R
H14B H 0.6240 0.5268 0.0630 0.061 Uiso 1 1 calc R
C15 C 0.6557(15) 0.4273(9) 0.1485(3) 0.060(3) Uani 1 1 d .
H15A H 0.7730 0.3503 0.1378 0.072 Uiso 1 1 calc R
H15B H 0.6771 0.5076 0.1630 0.072 Uiso 1 1 calc R
C16 C 0.5546(14) 0.3605(8) 0.1967(3) 0.047(3) Uani 1 1 d .
H16A H 0.4405 0.4391 0.2090 0.057 Uiso 1 1 calc R
H16B H 0.6256 0.3210 0.2308 0.057 Uiso 1 1 calc R
C21 C 0.4854(11) -0.2402(8) 0.3247(3) 0.033(2) Uani 1 1 d .
H21A H 0.3674 -0.1654 0.3380 0.039 Uiso 1 1 calc R
C22 C 0.4458(12) -0.3616(8) 0.3033(3) 0.043(2) Uani 1 1 d .
H22A H 0.5588 -0.4397 0.2898 0.052 Uiso 1 1 calc R
H22B H 0.3718 -0.3194 0.2700 0.052 Uiso 1 1 calc R
C23 C 0.3457(13) -0.4295(9) 0.3533(3) 0.055(3) Uani 1 1 d .
H23A H 0.2275 -0.3533 0.3637 0.066 Uiso 1 1 calc R
H23B H 0.3264 -0.5120 0.3399 0.066 Uiso 1 1 calc R
C24 C 0.4475(14) -0.4858(10) 0.4058(3) 0.058(3) Uani 1 1 d .
H24A H 0.5608 -0.5688 0.3965 0.069 Uiso 1 1 calc R
H24B H 0.3772 -0.5238 0.4376 0.069 Uiso 1 1 calc R
C25 C 0.4874(13) -0.3630(9) 0.4262(3) 0.043(2) Uani 1 1 d .
H25A H 0.3743 -0.2832 0.4383 0.052 Uiso 1 1 calc R
H25B H 0.5585 -0.4033 0.4602 0.052 Uiso 1 1 calc R
C26 C 0.5893(12) -0.3005(8) 0.3777(3) 0.039(2) Uani 1 1 d .
H26A H 0.7055 -0.3792 0.3672 0.046 Uiso 1 1 calc R
H26B H 0.6131 -0.2202 0.3912 0.046 Uiso 1 1 calc R
C31 C 0.2195(11) 0.2038(8) 0.3857(3) 0.034(2) Uani 1 1 d .
H31A H 0.2872 0.2693 0.3850 0.041 Uiso 1 1 calc R
C32 C 0.2783(13) 0.0818(9) 0.4346(3) 0.055(3) Uani 1 1 d .
H32A H 0.4082 0.0254 0.4280 0.065 Uiso 1 1 calc R
H32B H 0.2171 0.0127 0.4349 0.065 Uiso 1 1 calc R
C33 C 0.2375(16) 0.1414(11) 0.4931(4) 0.074(3) Uani 1 1 d .
H33A H 0.2753 0.0575 0.5241 0.089 Uiso 1 1 calc R
H33B H 0.3071 0.2034 0.4940 0.089 Uiso 1 1 calc R
C34 C 0.0450(15) 0.2311(12) 0.5054(4) 0.079(4) Uani 1 1 d .
H34A H 0.0247 0.2737 0.5427 0.095 Uiso 1 1 calc R
H34B H -0.0250 0.1676 0.5088 0.095 Uiso 1 1 calc R
C35 C -0.0142(16) 0.3540(11) 0.4563(4) 0.082(4) Uani 1 1 d .
H35A H 0.0484 0.4221 0.4558 0.099 Uiso 1 1 calc R
H35B H -0.1437 0.4114 0.4635 0.099 Uiso 1 1 calc R
C36 C 0.0227(14) 0.2966(10) 0.3968(3) 0.058(3) Uani 1 1 d .
H36A H -0.0482 0.2358 0.3956 0.070 Uiso 1 1 calc R
H36B H -0.0132 0.3812 0.3660 0.070 Uiso 1 1 calc R
C41 C 0.7832(13) -0.2027(8) 0.1148(3) 0.040(2) Uani 1 1 d .
H41A H 0.7130 -0.2658 0.1145 0.048 Uiso 1 1 calc R
C42 C 0.9802(13) -0.2996(10) 0.1030(4) 0.062(3) Uani 1 1 d .
H42A H 1.0153 -0.3826 0.1345 0.074 Uiso 1 1 calc R
H42B H 1.0535 -0.2402 0.1030 0.074 Uiso 1 1 calc R
C43 C 1.0157(16) -0.3618(11) 0.0441(4) 0.080(4) Uani 1 1 d .
H43A H 1.1442 -0.4227 0.0369 0.096 Uiso 1 1 calc R
H43B H 0.9477 -0.4259 0.0447 0.096 Uiso 1 1 calc R
C44 C 0.9592(18) -0.2339(13) -0.0047(4) 0.089(4) Uani 1 1 d .
H44A H 0.9806 -0.2742 -0.0426 0.107 Uiso 1 1 calc R
H44B H 1.0318 -0.1730 -0.0065 0.107 Uiso 1 1 calc R
C45 C 0.7567(18) -0.1347(11) 0.0065(4) 0.080(4) Uani 1 1 d .
H45A H 0.7224 -0.0505 -0.0245 0.096 Uiso 1 1 calc R
H45B H 0.6831 -0.1935 0.0058 0.096 Uiso 1 1 calc R
C46 C 0.7238(15) -0.0759(9) 0.0667(3) 0.062(3) Uani 1 1 d .
H46A H 0.7905 -0.0108 0.0661 0.075 Uiso 1 1 calc R
H46B H 0.5953 -0.0163 0.0747 0.075 Uiso 1 1 calc R

loop_
_atom_site_aniso_label
_atom_site_aniso_U_11
_atom_site_aniso_U_22
_atom_site_aniso_U_33
_atom_site_aniso_U_23
_atom_site_aniso_U_13
_atom_site_aniso_U_12
As1 0.0364(7) 0.0323(5) 0.0346(5) 0.0000(4) -0.0010(5) -0.0026(5)
As2 0.0389(7) 0.0338(5) 0.0330(5) 0.0002(4) -0.0011(5) -0.0039(5)
Zn1 0.0343(7) 0.0292(5) 0.0269(5) -0.0006(4) -0.0037(5) -0.0123(5)
Zn2 0.0367(7) 0.0296(5) 0.0255(5) 0.0010(4) -0.0044(5) -0.0133(5)
N1 0.040(5) 0.026(4) 0.018(3) 0.003(2) -0.002(3) -0.010(3)
N2 0.025(4) 0.023(4) 0.035(4) -0.001(3) -0.001(3) -0.007(3)
N3 0.033(4) 0.044(4) 0.023(3) -0.002(3) 0.006(3) -0.019(3)
N4 0.049(5) 0.018(3) 0.041(4) -0.006(3) 0.000(4) -0.005(3)
C1 0.023(5) 0.102(8) 0.076(6) -0.025(6) -0.010(5) -0.018(6)
C2 0.045(8) 0.124(10) 0.043(5) 0.000(5) -0.002(5) -0.020(7)
C3 0.065(7) 0.068(7) 0.036(5) 0.005(4) -0.014(5) -0.038(6)
C4 0.067(8) 0.056(6) 0.062(6) -0.005(5) -0.026(6) -0.033(6)
C11 0.040(6) 0.033(4) 0.018(3) 0.006(3) -0.008(3) -0.019(4)
C12 0.041(6) 0.033(5) 0.038(4) -0.006(4) -0.006(4) -0.010(4)
C13 0.069(8) 0.043(5) 0.033(5) 0.012(4) -0.005(5) -0.016(5)
C14 0.085(9) 0.034(5) 0.043(5) 0.012(4) -0.014(5) -0.035(5)
C15 0.106(10) 0.061(6) 0.035(5) 0.008(4) -0.026(5) -0.052(7)
C16 0.087(8) 0.043(5) 0.021(4) 0.009(3) -0.011(5) -0.036(5)
C21 0.033(5) 0.025(4) 0.034(4) -0.001(3) 0.002(4) -0.007(4)
C22 0.050(6) 0.049(5) 0.044(5) -0.002(4) -0.008(4) -0.032(5)
C23 0.068(7) 0.055(6) 0.056(6) 0.015(4) -0.009(5) -0.046(6)
C24 0.074(9) 0.059(6) 0.038(5) 0.020(4) -0.010(5) -0.032(6)
C25 0.065(7) 0.050(5) 0.023(4) 0.006(3) -0.011(4) -0.031(5)
C26 0.059(7) 0.037(5) 0.022(4) 0.011(3) -0.011(4) -0.024(5)
C31 0.037(6) 0.032(5) 0.025(4) -0.008(3) 0.006(4) -0.005(4)
C32 0.056(7) 0.051(6) 0.035(5) -0.003(4) 0.007(5) -0.003(5)
C33 0.081(9) 0.085(8) 0.025(4) -0.006(5) 0.000(5) 0.000(7)
C34 0.078(9) 0.087(8) 0.050(6) -0.025(6) 0.024(6) -0.010(7)
C35 0.072(9) 0.072(7) 0.066(7) -0.037(6) 0.009(6) 0.017(6)
C36 0.057(8) 0.065(6) 0.039(5) -0.020(4) -0.001(5) -0.004(6)
C41 0.050(7) 0.033(5) 0.037(4) -0.003(4) 0.002(5) -0.019(5)
C42 0.040(7) 0.068(7) 0.056(6) -0.022(5) 0.008(5) 0.004(6)
C43 0.070(9) 0.092(8) 0.044(5) -0.025(6) 0.006(6) 0.009(7)
C44 0.114(12) 0.103(9) 0.035(5) -0.014(6) 0.024(7) -0.033(9)
C45 0.101(11) 0.073(8) 0.037(5) 0.002(5) 0.005(6) -0.007(7)
C46 0.091(9) 0.047(6) 0.030(5) 0.004(4) 0.010(5) -0.015(6)

loop_
_atom_type_symbol
_atom_type_description
_atom_type_scat_dispersion_real
_atom_type_scat_dispersion_imag
_atom_type_scat_source
C C 0.0033 0.0016 'International Tables Vol C Tables 4.2.6.8 and 6.1.1.4'
H H 0.0000 0.0000 'International Tables Vol C Tables 4.2.6.8 and 6.1.1.4'
N N 0.0061 0.0033 'International Tables Vol C Tables 4.2.6.8 and 6.1.1.4'
As As 0.0499 2.0058 'International Tables Vol C Tables 4.2.6.8 and 6.1.1.4'
Zn Zn 0.2839 1.4301 'International Tables Vol C Tables 4.2.6.8 and 6.1.1.4'

loop_
_geom_angle_atom_site_label_1
_geom_angle_atom_site_label_2
_geom_angle_atom_site_label_3
_geom_angle
N1 As1 N3 91.0(2)
N1 As1 C1 102.9(3)
N3 As1 C1 97.9(4)
N1 As1 Zn1 45.96(16)
N3 As1 Zn1 49.2(2)
C1 As1 Zn1 120.7(3)
N2 As2 N4 90.6(3)
N2 As2 C2 102.5(3)
N4 As2 C2 96.7(4)
N2 As2 Zn2 46.17(17)
N4 As2 Zn2 48.7(2)
C2 As2 Zn2 119.8(3)
C3 Zn1 N2 131.0(3)
C3 Zn1 N1 128.0(3)
N2 Zn1 N1 92.5(2)
C3 Zn1 N3 113.8(3)
N2 Zn1 N3 101.0(2)
N1 Zn1 N3 75.7(2)
C3 Zn1 Zn2 157.1(3)
N2 Zn1 Zn2 47.51(16)
N1 Zn1 Zn2 45.00(14)
N3 Zn1 Zn2 86.87(14)
C3 Zn1 As1 118.5(2)
N2 Zn1 As1 110.35(17)
N1 Zn1 As1 38.98(17)
N3 Zn1 As1 39.85(15)
Zn2 Zn1 As1 70.63(2)
C4 Zn2 N1 132.3(3)
C4 Zn2 N2 127.6(3)
N1 Zn2 N2 92.3(2)
C4 Zn2 N4 113.1(3)
N1 Zn2 N4 100.2(2)
N2 Zn2 N4 75.6(2)
C4 Zn2 Zn1 157.3(3)
N1 Zn2 Zn1 47.34(15)
N2 Zn2 Zn1 44.96(14)
N4 Zn2 Zn1 87.10(15)
C4 Zn2 As2 117.7(2)
N1 Zn2 As2 109.90(18)
N2 Zn2 As2 38.46(16)
N4 Zn2 As2 40.42(16)
Zn1 Zn2 As2 70.63(2)
C11 N1 As1 114.3(5)
C11 N1 Zn2 113.8(4)
As1 N1 Zn2 119.4(3)
C11 N1 Zn1 123.3(5)
As1 N1 Zn1 95.1(2)
Zn2 N1 Zn1 87.7(2)
C21 N2 As2 113.8(4)
C21 N2 Zn1 113.3(4)
As2 N2 Zn1 120.5(3)
C21 N2 Zn2 123.3(5)
As2 N2 Zn2 95.4(2)
Zn1 N2 Zn2 87.5(2)
C31 N3 As1 117.4(4)
C31 N3 Zn1 115.0(5)
As1 N3 Zn1 90.9(2)
C31 N3 H3N 110(4)
As1 N3 H3N 102(4)
Zn1 N3 H3N 120(4)
C41 N4 As2 116.5(4)
C41 N4 Zn2 117.1(6)
As2 N4 Zn2 90.9(3)
C41 N4 H4N 105(5)
As2 N4 H4N 112(4)
Zn2 N4 H4N 115(5)
As1 C1 H1A 109.5
As1 C1 H1B 109.5
H1A C1 H1B 109.5
As1 C1 H1C 109.5
H1A C1 H1C 109.5
H1B C1 H1C 109.5
As2 C2 H2A 109.5
As2 C2 H2B 109.5
H2A C2 H2B 109.5
As2 C2 H2C 109.5
H2A C2 H2C 109.5
H2B C2 H2C 109.5
Zn1 C3 H3A 109.5
Zn1 C3 H3B 109.5
H3A C3 H3B 109.5
Zn1 C3 H3C 109.5
H3A C3 H3C 109.5
H3B C3 H3C 109.5
Zn2 C4 H4A 109.5
Zn2 C4 H4B 109.5
H4A C4 H4B 109.5
Zn2 C4 H4C 109.5
H4A C4 H4C 109.5
H4B C4 H4C 109.5
N1 C11 C16 115.5(6)
N1 C11 C12 113.1(6)
C16 C11 C12 108.3(6)
N1 C11 H11A 106.4
C16 C11 H11A 106.4
C12 C11 H11A 106.4
C13 C12 C11 112.0(7)
C13 C12 H12A 109.2
C11 C12 H12A 109.2
C13 C12 H12B 109.2
C11 C12 H12B 109.2
H12A C12 H12B 107.9
C14 C13 C12 112.6(7)
C14 C13 H13A 109.1
C12 C13 H13A 109.1
C14 C13 H13B 109.1
C12 C13 H13B 109.1
H13A C13 H13B 107.8
C13 C14 C15 109.7(6)
C13 C14 H14A 109.7
C15 C14 H14A 109.7
C13 C14 H14B 109.7
C15 C14 H14B 109.7
H14A C14 H14B 108.2
C16 C15 C14 111.5(8)
C16 C15 H15A 109.3
C14 C15 H15A 109.3
C16 C15 H15B 109.3
C14 C15 H15B 109.3
H15A C15 H15B 108.0
C15 C16 C11 112.0(6)
C15 C16 H16A 109.2
C11 C16 H16A 109.2
C15 C16 H16B 109.2
C11 C16 H16B 109.2
H16A C16 H16B 107.9
N2 C21 C26 112.9(7)
N2 C21 C22 113.8(6)
C26 C21 C22 110.6(6)
N2 C21 H21A 106.3
C26 C21 H21A 106.3
C22 C21 H21A 106.3
C21 C22 C23 109.6(6)
C21 C22 H22A 109.8
C23 C22 H22A 109.8
C21 C22 H22B 109.8
C23 C22 H22B 109.8
H22A C22 H22B 108.2
C24 C23 C22 111.6(7)
C24 C23 H23A 109.3
C22 C23 H23A 109.3
C24 C23 H23B 109.3
C22 C23 H23B 109.3
H23A C23 H23B 108.0
C23 C24 C25 110.8(7)
C23 C24 H24A 109.5
C25 C24 H24A 109.5
C23 C24 H24B 109.5
C25 C24 H24B 109.5
H24A C24 H24B 108.1
C26 C25 C24 110.2(6)
C26 C25 H25A 109.6
C24 C25 H25A 109.6
C26 C25 H25B 109.6
C24 C25 H25B 109.6
H25A C25 H25B 108.1
C25 C26 C21 110.9(7)
C25 C26 H26A 109.5
C21 C26 H26A 109.5
C25 C26 H26B 109.5
C21 C26 H26B 109.5
H26A C26 H26B 108.1
N3 C31 C32 111.2(6)
N3 C31 C36 111.9(6)
C32 C31 C36 110.0(8)
N3 C31 H31A 107.9
C32 C31 H31A 107.9
C36 C31 H31A 107.9
C31 C32 C33 111.9(7)
C31 C32 H32A 109.2
C33 C32 H32A 109.2
C31 C32 H32B 109.2
C33 C32 H32B 109.2
H32A C32 H32B 107.9
C34 C33 C32 112.3(8)
C34 C33 H33A 109.1
C32 C33 H33A 109.1
C34 C33 H33B 109.1
C32 C33 H33B 109.1
H33A C33 H33B 107.9
C33 C34 C35 108.9(9)
C33 C34 H34A 109.9
C35 C34 H34A 109.9
C33 C34 H34B 109.9
C35 C34 H34B 109.9
H34A C34 H34B 108.3
C34 C35 C36 112.8(8)
C34 C35 H35A 109.0
C36 C35 H35A 109.0
C34 C35 H35B 109.0
C36 C35 H35B 109.0
H35A C35 H35B 107.8
C31 C36 C35 110.0(8)
C31 C36 H36A 109.7
C35 C36 H36A 109.7
C31 C36 H36B 109.7
C35 C36 H36B 109.7
H36A C36 H36B 108.2
N4 C41 C46 108.5(6)
N4 C41 C42 114.7(7)
C46 C41 C42 110.9(8)
N4 C41 H41A 107.5
C46 C41 H41A 107.5
C42 C41 H41A 107.5
C41 C42 C43 110.9(8)
C41 C42 H42A 109.5
C43 C42 H42A 109.5
C41 C42 H42B 109.5
C43 C42 H42B 109.5
H42A C42 H42B 108.1
C44 C43 C42 109.7(8)
C44 C43 H43A 109.7
C42 C43 H43A 109.7
C44 C43 H43B 109.7
C42 C43 H43B 109.7
H43A C43 H43B 108.2
C43 C44 C45 110.4(9)
C43 C44 H44A 109.6
C45 C44 H44A 109.6
C43 C44 H44B 109.6
C45 C44 H44B 109.6
H44A C44 H44B 108.1
C46 C45 C44 109.1(9)
C46 C45 H45A 109.9
C44 C45 H45A 109.9
C46 C45 H45B 109.9
C44 C45 H45B 109.9
H45A C45 H45B 108.3
C41 C46 C45 111.0(7)
C41 C46 H46A 109.4
C45 C46 H46A 109.4
C41 C46 H46B 109.4
C45 C46 H46B 109.4
H46A C46 H46B 108.0

loop_
_geom_bond_atom_site_label_1
_geom_bond_atom_site_label_2
_geom_bond_distance
As1 N1 1.868(6)
As1 N3 1.896(6)
As1 C1 1.955(8)
As1 Zn1 2.9589(12)
As2 N2 1.846(6)
As2 N4 1.917(6)
As2 C2 1.934(10)
As2 Zn2 2.9555(13)
Zn1 C3 2.002(8)
Zn1 N2 2.052(5)
Zn1 N1 2.135(5)
Zn1 N3 2.241(7)
Zn1 Zn2 2.9012(5)
Zn2 C4 1.955(7)
Zn2 N1 2.053(5)
Zn2 N2 2.141(6)
Zn2 N4 2.220(8)
N1 C11 1.451(9)
N2 C21 1.504(9)
N3 C31 1.490(8)
N3 H3N 0.91(4)
N4 C41 1.475(9)
N4 H4N 0.90(4)
C1 H1A 0.9800
C1 H1B 0.9800
C1 H1C 0.9800
C2 H2A 0.9800
C2 H2B 0.9800
C2 H2C 0.9800
C3 H3A 0.9800
C3 H3B 0.9800
C3 H3C 0.9800
C4 H4A 0.9800
C4 H4B 0.9800
C4 H4C 0.9800
C11 C16 1.526(9)
C11 C12 1.547(9)
C11 H11A 1.0000
C12 C13 1.531(11)
C12 H12A 0.9900
C12 H12B 0.9900
C13 C14 1.507(10)
C13 H13A 0.9900
C13 H13B 0.9900
C14 C15 1.532(10)
C14 H14A 0.9900
C14 H14B 0.9900
C15 C16 1.520(11)
C15 H15A 0.9900
C15 H15B 0.9900
C16 H16A 0.9900
C16 H16B 0.9900
C21 C26 1.510(9)
C21 C22 1.525(9)
C21 H21A 1.0000
C22 C23 1.548(10)
C22 H22A 0.9900
C22 H22B 0.9900
C23 C24 1.490(10)
C23 H23A 0.9900
C23 H23B 0.9900
C24 C25 1.528(10)
C24 H24A 0.9900
C24 H24B 0.9900
C25 C26 1.507(10)
C25 H25A 0.9900
C25 H25B 0.9900
C26 H26A 0.9900
C26 H26B 0.9900
C31 C32 1.504(10)
C31 C36 1.516(11)
C31 H31A 1.0000
C32 C33 1.513(11)
C32 H32A 0.9900
C32 H32B 0.9900
C33 C34 1.485(13)
C33 H33A 0.9900
C33 H33B 0.9900
C34 C35 1.512(12)
C34 H34A 0.9900
C34 H34B 0.9900
C35 C36 1.526(10)
C35 H35A 0.9900
C35 H35B 0.9900
C36 H36A 0.9900
C36 H36B 0.9900
C41 C46 1.516(10)
C41 C42 1.528(12)
C41 H41A 1.0000
C42 C43 1.537(11)
C42 H42A 0.9900
C42 H42B 0.9900
C43 C44 1.532(12)
C43 H43A 0.9900
C43 H43B 0.9900
C44 C45 1.567(15)
C44 H44A 0.9900
C44 H44B 0.9900
C45 C46 1.552(11)
C45 H45A 0.9900
C45 H45B 0.9900
C46 H46A 0.9900
C46 H46B 0.9900

loop_
_geom_torsion_atom_site_label_1
_geom_torsion_atom_site_label_2
_geom_torsion_atom_site_label_3
_geom_torsion_atom_site_label_4
_geom_torsion
N1 As1 Zn1 C3 116.2(4)
N3 As1 Zn1 C3 -93.7(4)
C1 As1 Zn1 C3 -166.1(4)
N1 As1 Zn1 N2 -67.4(2)
N3 As1 Zn1 N2 82.7(3)
C1 As1 Zn1 N2 10.3(4)
N3 As1 Zn1 N1 150.1(3)
C1 As1 Zn1 N1 77.7(4)
N1 As1 Zn1 N3 -150.1(3)
C1 As1 Zn1 N3 -72.4(4)
N1 As1 Zn1 Zn2 -40.8(3)
N3 As1 Zn1 Zn2 109.3(2)
C1 As1 Zn1 Zn2 36.9(4)
C3 Zn1 Zn2 C4 177.8(11)
N2 Zn1 Zn2 C4 81.1(7)
N1 Zn1 Zn2 C4 -99.7(7)
N3 Zn1 Zn2 C4 -26.9(6)
As1 Zn1 Zn2 C4 -64.2(6)
C3 Zn1 Zn2 N1 -82.5(7)
N2 Zn1 Zn2 N1 -179.2(5)
N3 Zn1 Zn2 N1 72.8(3)
As1 Zn1 Zn2 N1 35.5(3)
C3 Zn1 Zn2 N2 96.7(6)
N1 Zn1 Zn2 N2 179.2(5)
N3 Zn1 Zn2 N2 -108.0(3)
As1 Zn1 Zn2 N2 -145.3(3)
C3 Zn1 Zn2 N4 24.3(6)
N2 Zn1 Zn2 N4 -72.4(3)
N1 Zn1 Zn2 N4 106.7(3)
N3 Zn1 Zn2 N4 179.6(3)
As1 Zn1 Zn2 N4 142.28(16)
C3 Zn1 Zn2 As2 62.1(6)
N2 Zn1 Zn2 As2 -34.6(2)
N1 Zn1 Zn2 As2 144.5(3)
N3 Zn1 Zn2 As2 -142.64(16)
As1 Zn1 Zn2 As2 -179.92(5)
N2 As2 Zn2 C4 -116.6(4)
N4 As2 Zn2 C4 93.9(4)
C2 As2 Zn2 C4 165.1(4)
N2 As2 Zn2 N1 67.2(2)
N4 As2 Zn2 N1 -82.3(3)
C2 As2 Zn2 N1 -11.1(4)
N4 As2 Zn2 N2 -149.5(3)
C2 As2 Zn2 N2 -78.3(4)
N2 As2 Zn2 N4 149.5(3)
C2 As2 Zn2 N4 71.2(4)
N2 As2 Zn2 Zn1 40.2(2)
N4 As2 Zn2 Zn1 -109.3(2)
C2 As2 Zn2 Zn1 -38.1(3)
N3 As1 N1 C11 -152.3(5)
C1 As1 N1 C11 109.4(6)
Zn1 As1 N1 C11 -130.1(6)
N3 As1 N1 Zn2 68.0(3)
C1 As1 N1 Zn2 -30.3(4)
Zn1 As1 N1 Zn2 90.2(3)
N3 As1 N1 Zn1 -22.2(3)
C1 As1 N1 Zn1 -120.5(4)
C4 Zn2 N1 C11 -85.4(7)
N2 Zn2 N1 C11 125.0(5)
N4 Zn2 N1 C11 49.2(5)
Zn1 Zn2 N1 C11 125.6(6)
As2 Zn2 N1 C11 90.0(5)
C4 Zn2 N1 As1 54.5(5)
N2 Zn2 N1 As1 -95.1(3)
N4 Zn2 N1 As1 -170.8(3)
Zn1 Zn2 N1 As1 -94.5(3)
As2 Zn2 N1 As1 -130.1(2)
C4 Zn2 N1 Zn1 149.0(4)
N2 Zn2 N1 Zn1 -0.6(3)
N4 Zn2 N1 Zn1 -76.3(3)
As2 Zn2 N1 Zn1 -35.6(2)
C3 Zn1 N1 C11 33.6(7)
N2 Zn1 N1 C11 -116.5(5)
N3 Zn1 N1 C11 142.8(5)
Zn2 Zn1 N1 C11 -117.1(6)
As1 Zn1 N1 C11 123.5(6)
C3 Zn1 N1 As1 -89.9(4)
N2 Zn1 N1 As1 119.95(19)
N3 Zn1 N1 As1 19.2(2)
Zn2 Zn1 N1 As1 119.4(3)
C3 Zn1 N1 Zn2 150.7(3)
N2 Zn1 N1 Zn2 0.6(4)
N3 Zn1 N1 Zn2 -100.1(2)
As1 Zn1 N1 Zn2 -119.4(3)
N4 As2 N2 C21 152.6(5)
C2 As2 N2 C21 -110.4(6)
Zn2 As2 N2 C21 130.1(6)
N4 As2 N2 Zn1 -67.9(3)
C2 As2 N2 Zn1 29.1(4)
Zn2 As2 N2 Zn1 -90.3(3)
N4 As2 N2 Zn2 22.4(3)
C2 As2 N2 Zn2 119.4(3)
C3 Zn1 N2 C21 85.3(6)
N1 Zn1 N2 C21 -126.0(4)
N3 Zn1 N2 C21 -50.2(5)
Zn2 Zn1 N2 C21 -125.5(6)
As1 Zn1 N2 C21 -90.5(5)
C3 Zn1 N2 As2 -54.4(5)
N1 Zn1 N2 As2 94.2(3)
N3 Zn1 N2 As2 170.1(3)
Zn2 Zn1 N2 As2 94.8(3)
As1 Zn1 N2 As2 129.8(3)
C3 Zn1 N2 Zn2 -149.2(3)
N1 Zn1 N2 Zn2 -0.6(3)
N3 Zn1 N2 Zn2 75.3(2)
As1 Zn1 N2 Zn2 35.0(2)
C4 Zn2 N2 C21 -34.7(7)
N1 Zn2 N2 C21 117.0(5)
N4 Zn2 N2 C21 -143.0(5)
Zn1 Zn2 N2 C21 116.4(6)
As2 Zn2 N2 C21 -123.1(6)
C4 Zn2 N2 As2 88.4(4)
N1 Zn2 N2 As2 -119.8(2)
N4 Zn2 N2 As2 -19.9(2)
Zn1 Zn2 N2 As2 -120.4(3)
C4 Zn2 N2 Zn1 -151.2(4)
N1 Zn2 N2 Zn1 0.6(4)
N4 Zn2 N2 Zn1 100.6(2)
As2 Zn2 N2 Zn1 120.4(3)
N1 As1 N3 C31 140.0(6)
C1 As1 N3 C31 -116.9(6)
Zn1 As1 N3 C31 119.0(6)
N1 As1 N3 Zn1 21.0(2)
C1 As1 N3 Zn1 124.2(3)
C3 Zn1 N3 C31 -14.3(6)
N2 Zn1 N3 C31 130.3(5)
N1 Zn1 N3 C31 -139.9(5)
Zn2 Zn1 N3 C31 175.9(5)
As1 Zn1 N3 C31 -121.0(5)
C3 Zn1 N3 As1 106.7(3)
N2 Zn1 N3 As1 -108.7(2)
N1 Zn1 N3 As1 -18.9(2)
Zn2 Zn1 N3 As1 -63.08(17)
N2 As2 N4 C41 -142.6(7)
C2 As2 N4 C41 114.7(7)
Zn2 As2 N4 C41 -121.1(7)
N2 As2 N4 Zn2 -21.5(2)
C2 As2 N4 Zn2 -124.2(3)
C4 Zn2 N4 C41 14.5(6)
N1 Zn2 N4 C41 -130.7(5)
N2 Zn2 N4 C41 139.6(5)
Zn1 Zn2 N4 C41 -176.3(5)
As2 Zn2 N4 C41 120.6(6)
C4 Zn2 N4 As2 -106.1(3)
N1 Zn2 N4 As2 108.8(2)
N2 Zn2 N4 As2 19.0(2)
Zn1 Zn2 N4 As2 63.09(17)
As1 N1 C11 C16 54.0(8)
Zn2 N1 C11 C16 -163.9(6)
Zn1 N1 C11 C16 -60.3(9)
As1 N1 C11 C12 -71.5(6)
Zn2 N1 C11 C12 70.5(7)
Zn1 N1 C11 C12 174.1(4)
N1 C11 C12 C13 -175.8(6)
C16 C11 C12 C13 54.9(9)
C11 C12 C13 C14 -55.6(10)
C12 C13 C14 C15 54.5(11)
C13 C14 C15 C16 -55.8(11)
C14 C15 C16 C11 58.7(10)
N1 C11 C16 C15 175.2(7)
C12 C11 C16 C15 -56.8(10)
As2 N2 C21 C26 71.9(6)
Zn1 N2 C21 C26 -70.6(7)
Zn2 N2 C21 C26 -173.7(4)
As2 N2 C21 C22 -55.2(8)
Zn1 N2 C21 C22 162.3(5)
Zn2 N2 C21 C22 59.2(8)
N2 C21 C22 C23 -175.5(7)
C26 C21 C22 C23 56.2(9)
C21 C22 C23 C24 -55.8(10)
C22 C23 C24 C25 56.3(11)
C23 C24 C25 C26 -57.4(11)
C24 C25 C26 C21 58.4(9)
N2 C21 C26 C25 172.5(6)
C22 C21 C26 C25 -58.7(9)
As1 N3 C31 C32 -172.7(6)
Zn1 N3 C31 C32 -67.5(8)
As1 N3 C31 C36 63.9(9)
Zn1 N3 C31 C36 169.1(6)
N3 C31 C32 C33 179.7(8)
C36 C31 C32 C33 -55.8(11)
C31 C32 C33 C34 57.3(13)
C32 C33 C34 C35 -55.7(13)
C33 C34 C35 C36 56.3(13)
N3 C31 C36 C35 179.1(7)
C32 C31 C36 C35 55.0(10)
C34 C35 C36 C31 -56.8(13)
As2 N4 C41 C46 174.1(6)
Zn2 N4 C41 C46 68.2(8)
As2 N4 C41 C42 -61.3(9)
Zn2 N4 C41 C42 -167.2(6)
N4 C41 C42 C43 178.6(7)
C46 C41 C42 C43 -58.1(10)
C41 C42 C43 C44 58.4(12)
C42 C43 C44 C45 -58.4(13)
C43 C44 C45 C46 57.6(12)
N4 C41 C46 C45 -175.5(9)
C42 C41 C46 C45 57.6(12)
C44 C45 C46 C41 -56.9(13)
